data_7160020
loop_
_publ_author_name
'Xie, Jia-Qi'
'Wang, Bing-Xia'
'Liang, Ren-Xiao'
'Jia, Yi-Xia'

_publ_section_title
;
 Copper-catalyzed asymmetric 1,2-arylboration of enamines: access to
 chiral borate-containing 3,3'-disubstituted isoindolinones.
;
_journal_issue 30
_journal_name_full 'Organic &amp; biomolecular chemistry'
_journal_page_first 6085
_journal_page_last 6089
_journal_paper_doi 10.1039/d4ob00896k
_journal_volume 22
_journal_year 2024
_chemical_absolute_configuration ad
_chemical_formula_moiety 'C16 H15 N O2'
_chemical_formula_sum 'C16 H15 N O2'
_chemical_formula_weight 253.29
_space_group_crystal_system orthorhombic
_space_group_IT_number 19
_space_group_name_Hall 'P 2ac 2ab'
_space_group_name_H-M_alt 'P 21 21 21'
_atom_sites_solution_hydrogens geom
_atom_sites_solution_primary dual
_audit_creation_date 2022-07-07
_audit_creation_method
;
Olex2 1.2
(compiled 2018.05.29 svn.r3508 for OlexSys, GUI svn.r5506)
;
_audit_update_record
;
2024-04-24 deposited with the CCDC.	2024-07-03 downloaded from the CCDC.
;
_cell_angle_alpha 90
_cell_angle_beta 90
_cell_angle_gamma 90
_cell_formula_units_Z 4
_cell_length_a 9.2774(3)
_cell_length_b 11.2639(4)
_cell_length_c 12.0479(4)
_cell_measurement_reflns_used 9910
_cell_measurement_temperature 169(2)
_cell_measurement_theta_max 68.32
_cell_measurement_theta_min 3.92
_cell_volume 1259.00(7)
_computing_cell_refinement 'SAINT V8.40B (Bruker Nano, Inc., 2019)'
_computing_data_collection 'Bruker Instrument Service vV6.2.14'
_computing_data_reduction 'SAINT V8.40B (Bruker Nano, Inc., 2019)'
_computing_molecular_graphics 'Olex2 (Dolomanov et al., 2009)'
_computing_publication_material 'Olex2 (Dolomanov et al., 2009)'
_computing_structure_refinement 'ShelXL (Sheldrick, 2015)'
_computing_structure_solution 'ShelXT (Sheldrick, 2015)'
_diffrn_ambient_temperature 169.0
_diffrn_measured_fraction_theta_full 0.995
_diffrn_measured_fraction_theta_max 0.994
_diffrn_measurement_device_type 'zju Bruker D8 Venture'
_diffrn_measurement_method '\f and \w scans'
_diffrn_radiation_type CuK\a
_diffrn_radiation_wavelength 1.54178
_diffrn_reflns_av_R_equivalents 0.0351
_diffrn_reflns_av_unetI/netI 0.0270
_diffrn_reflns_Laue_measured_fraction_full 0.995
_diffrn_reflns_Laue_measured_fraction_max 0.994
_diffrn_reflns_limit_h_max 11
_diffrn_reflns_limit_h_min -10
_diffrn_reflns_limit_k_max 13
_diffrn_reflns_limit_k_min -13
_diffrn_reflns_limit_l_max 14
_diffrn_reflns_limit_l_min -14
_diffrn_reflns_number 10268
_diffrn_reflns_point_group_measured_fraction_full 0.995
_diffrn_reflns_point_group_measured_fraction_max 0.993
_diffrn_reflns_theta_full 67.679
_diffrn_reflns_theta_max 68.315
_diffrn_reflns_theta_min 5.376
_diffrn_standards_number 0
_exptl_absorpt_coefficient_mu 0.708
_exptl_absorpt_correction_T_max 0.7531
_exptl_absorpt_correction_T_min 0.5669
_exptl_absorpt_correction_type multi-scan
_exptl_absorpt_process_details
;
SADABS-2016/2 (Bruker,2016/2) was used for absorption correction.
wR2(int) was 0.1080 before and 0.0506 after correction.
The Ratio of minimum to maximum transmission is 0.7528.
The \l/2 correction factor is Not present.
;
_exptl_crystal_colour colourless
_exptl_crystal_colour_primary colourless
_exptl_crystal_density_diffrn 1.336
_exptl_crystal_description block
_exptl_crystal_F_000 536
_exptl_crystal_size_max 0.48
_exptl_crystal_size_mid 0.45
_exptl_crystal_size_min 0.35
_refine_diff_density_max 0.344
_refine_diff_density_min -0.553
_refine_diff_density_rms 0.145
_refine_ls_abs_structure_details
;
 Flack x determined using 949 quotients [(I+)-(I-)]/[(I+)+(I-)]
 (Parsons, Flack and Wagner, Acta Cryst. B69 (2013) 249-259).
;
_refine_ls_abs_structure_Flack 0.05(6)
_refine_ls_extinction_method none
_refine_ls_goodness_of_fit_ref 1.256
_refine_ls_hydrogen_treatment constr
_refine_ls_matrix_type full
_refine_ls_number_parameters 174
_refine_ls_number_reflns 2293
_refine_ls_number_restraints 0
_refine_ls_restrained_S_all 1.256
_refine_ls_R_factor_all 0.0492
_refine_ls_R_factor_gt 0.0491
_refine_ls_shift/su_max 0.003
_refine_ls_shift/su_mean 0.001
_refine_ls_structure_factor_coef Fsqd
_refine_ls_weighting_details 'w=1/[\s^2^(Fo^2^)+(0.0817P)^2^+0.1218P] where P=(Fo^2^+2Fc^2^)/3'
_refine_ls_weighting_scheme calc
_refine_ls_wR_factor_gt 0.1198
_refine_ls_wR_factor_ref 0.1199
_reflns_Friedel_coverage 0.714
_reflns_Friedel_fraction_full 0.995
_reflns_Friedel_fraction_max 0.992
_reflns_number_gt 2282
_reflns_number_total 2293
_reflns_threshold_expression 'I > 2\s(I)'
_cod_data_source_file d4ob00896k2.cif
_cod_data_source_block cu_220705_xjq_0m
_cod_depositor_comments 'Adding full bibliography for 7160020.cif.'
_cod_database_code 7160020
_shelx_shelxl_version_number 2018/3
_shelx_space_group_comment
;
The symmetry employed for this shelxl refinement is uniquely defined
by the following loop, which should always be used as a source of
symmetry information in preference to the above space-group names.
They are only intended as comments.
;
_shelx_estimated_absorpt_t_max 0.790
_shelx_estimated_absorpt_t_min 0.727
_olex2_refinement_description
;
1. Fixed Uiso
 At 1.2 times of:
  All C(H) groups, All C(H,H) groups
 At 1.5 times of:
  All C(H,H,H) groups, All O(H) groups
2.a Secondary CH2 refined with riding coordinates:
 C10(H10A,H10B)
2.b Aromatic/amide H refined with riding coordinates:
 C1(H1), C2(H2A), C3(H3), C4(H4), C12(H12), C13(H13), C14(H14), C15(H15),
 C16(H16)
2.c Idealised Me refined as rotating group:
 C9(H9A,H9B,H9C)
2.d Idealised tetrahedral OH refined as rotating group:
 O2(H2)
;
_olex2_submission_special_instructions 'No special instructions were received'

loop_
_space_group_symop_operation_xyz
'x, y, z'
'-x+1/2, -y, z+1/2'
'-x, y+1/2, -z+1/2'
'x+1/2, -y+1/2, -z'

loop_
_atom_site_label
_atom_site_type_symbol
_atom_site_fract_x
_atom_site_fract_y
_atom_site_fract_z
_atom_site_U_iso_or_equiv
_atom_site_adp_type
_atom_site_occupancy
_atom_site_site_symmetry_order
_atom_site_calc_flag
_atom_site_refinement_flags_posn
_atom_site_refinement_flags_adp
_atom_site_refinement_flags_occupancy
_atom_site_disorder_assembly
_atom_site_disorder_group
O1 O 0.0091(2) 0.62687(15) 0.62028(16) 0.0273(4) Uani 1 1 d . . . . .
O2 O 0.02493(19) 0.37085(15) 0.88633(16) 0.0259(4) Uani 1 1 d . . . . .
H2 H -0.003222 0.301307 0.873523 0.039 Uiso 1 1 calc GR . . . .
N1 N 0.16375(19) 0.54014(16) 0.74675(15) 0.0164(4) Uani 1 1 d . . . . .
C1 C 0.0140(2) 0.3727(2) 0.51644(19) 0.0198(5) Uani 1 1 d . . . . .
H1 H -0.049294 0.419681 0.472722 0.024 Uiso 1 1 calc R . . . .
C2 C 0.0420(3) 0.2546(2) 0.48959(19) 0.0208(5) Uani 1 1 d . . . . .
H2A H -0.002124 0.220402 0.426024 0.025 Uiso 1 1 calc R . . . .
C3 C 0.1338(3) 0.1861(2) 0.5547(2) 0.0216(5) Uani 1 1 d . . . . .
H3 H 0.150692 0.105589 0.535135 0.026 Uiso 1 1 calc R . . . .
C4 C 0.2014(2) 0.2335(2) 0.64804(19) 0.0187(5) Uani 1 1 d . . . . .
H4 H 0.264175 0.186745 0.692428 0.022 Uiso 1 1 calc R . . . .
C5 C 0.1741(2) 0.35075(19) 0.67373(18) 0.0150(4) Uani 1 1 d . . . . .
C6 C 0.0821(2) 0.41919(18) 0.60946(18) 0.0151(5) Uani 1 1 d . . . . .
C7 C 0.0772(2) 0.5410(2) 0.65668(19) 0.0167(5) Uani 1 1 d . . . . .
C8 C 0.2310(2) 0.42418(18) 0.77011(18) 0.0152(5) Uani 1 1 d . . . . .
C9 C 0.1920(3) 0.64377(19) 0.8149(2) 0.0221(5) Uani 1 1 d . . . . .
H9A H 0.289840 0.672614 0.800450 0.033 Uiso 1 1 calc GR . . . .
H9B H 0.182783 0.622429 0.893436 0.033 Uiso 1 1 calc GR . . . .
H9C H 0.122318 0.706273 0.796837 0.033 Uiso 1 1 calc GR . . . .
C10 C 0.1772(3) 0.3748(2) 0.88192(18) 0.0200(5) Uani 1 1 d . . . . .
H10A H 0.216232 0.293875 0.892871 0.024 Uiso 1 1 calc R . . . .
H10B H 0.213580 0.425576 0.942908 0.024 Uiso 1 1 calc R . . . .
C11 C 0.3963(2) 0.43399(19) 0.76581(19) 0.0170(5) Uani 1 1 d . . . . .
C12 C 0.4603(3) 0.5053(2) 0.6846(2) 0.0233(5) Uani 1 1 d . . . . .
H12 H 0.401257 0.548788 0.634624 0.028 Uiso 1 1 calc R . . . .
C13 C 0.6091(3) 0.5133(2) 0.6760(2) 0.0310(6) Uani 1 1 d . . . . .
H13 H 0.651253 0.561738 0.620271 0.037 Uiso 1 1 calc R . . . .
C14 C 0.6970(3) 0.4500(2) 0.7494(2) 0.0335(7) Uani 1 1 d . . . . .
H14 H 0.798982 0.455207 0.743795 0.040 Uiso 1 1 calc R . . . .
C15 C 0.6347(3) 0.3804(3) 0.8294(2) 0.0334(6) Uani 1 1 d . . . . .
H15 H 0.694282 0.337769 0.879611 0.040 Uiso 1 1 calc R . . . .
C16 C 0.4849(3) 0.3711(2) 0.8383(2) 0.0252(5) Uani 1 1 d . . . . .
H16 H 0.443520 0.321874 0.893770 0.030 Uiso 1 1 calc R . . . .

loop_
_atom_site_aniso_label
_atom_site_aniso_U_11
_atom_site_aniso_U_22
_atom_site_aniso_U_33
_atom_site_aniso_U_23
_atom_site_aniso_U_13
_atom_site_aniso_U_12
O1 0.0334(10) 0.0173(8) 0.0311(9) -0.0007(7) -0.0069(7) 0.0094(7)
O2 0.0212(8) 0.0217(9) 0.0346(10) -0.0018(7) 0.0074(7) -0.0034(7)
N1 0.0179(9) 0.0097(8) 0.0215(9) -0.0025(7) -0.0008(7) 0.0009(7)
C1 0.0187(9) 0.0205(11) 0.0201(11) 0.0007(9) -0.0027(8) -0.0028(8)
C2 0.0220(10) 0.0226(11) 0.0178(10) -0.0052(8) -0.0011(9) -0.0054(9)
C3 0.0226(11) 0.0167(10) 0.0254(11) -0.0069(9) 0.0002(9) -0.0018(9)
C4 0.0190(10) 0.0145(10) 0.0227(11) -0.0017(8) -0.0029(9) 0.0011(8)
C5 0.0137(9) 0.0145(10) 0.0167(10) -0.0028(8) 0.0003(8) -0.0011(8)
C6 0.0147(9) 0.0137(10) 0.0169(10) 0.0003(8) 0.0006(8) -0.0013(8)
C7 0.0158(10) 0.0142(10) 0.0200(10) -0.0008(9) 0.0023(8) 0.0008(8)
C8 0.0187(11) 0.0109(10) 0.0161(9) -0.0013(8) -0.0016(8) -0.0001(8)
C9 0.0256(12) 0.0148(10) 0.0259(11) -0.0070(9) 0.0004(9) 0.0019(9)
C10 0.0226(12) 0.0182(10) 0.0194(10) 0.0006(8) 0.0007(8) -0.0021(9)
C11 0.0184(11) 0.0133(10) 0.0192(10) -0.0072(8) -0.0003(8) 0.0002(8)
C12 0.0238(12) 0.0207(11) 0.0253(11) -0.0066(9) 0.0023(9) -0.0035(9)
C13 0.0275(13) 0.0249(12) 0.0407(15) -0.0141(11) 0.0100(11) -0.0087(10)
C14 0.0158(10) 0.0302(14) 0.0544(18) -0.0225(13) 0.0028(11) -0.0013(10)
C15 0.0225(12) 0.0345(14) 0.0433(15) -0.0103(12) -0.0081(11) 0.0097(11)
C16 0.0231(12) 0.0265(12) 0.0260(12) -0.0052(10) -0.0040(9) 0.0059(10)

loop_
_atom_type_symbol
_atom_type_description
_atom_type_scat_dispersion_real
_atom_type_scat_dispersion_imag
_atom_type_scat_source
C C 0.0181 0.0091 'International Tables Vol C Tables 4.2.6.8 and 6.1.1.4'
H H 0.0000 0.0000 'International Tables Vol C Tables 4.2.6.8 and 6.1.1.4'
N N 0.0311 0.0180 'International Tables Vol C Tables 4.2.6.8 and 6.1.1.4'
O O 0.0492 0.0322 'International Tables Vol C Tables 4.2.6.8 and 6.1.1.4'

loop_
_geom_angle_atom_site_label_1
_geom_angle_atom_site_label_2
_geom_angle_atom_site_label_3
_geom_angle
_geom_angle_site_symmetry_1
_geom_angle_site_symmetry_3
_geom_angle_publ_flag
C10 O2 H2 109.5 . . ?
C7 N1 C8 114.29(18) . . ?
C7 N1 C9 123.81(19) . . ?
C9 N1 C8 121.89(17) . . ?
C2 C1 H1 121.2 . . ?
C6 C1 H1 121.2 . . ?
C6 C1 C2 117.5(2) . . ?
C1 C2 H2A 119.6 . . ?
C3 C2 C1 120.8(2) . . ?
C3 C2 H2A 119.6 . . ?
C2 C3 H3 119.4 . . ?
C2 C3 C4 121.2(2) . . ?
C4 C3 H3 119.4 . . ?
C3 C4 H4 121.2 . . ?
C5 C4 C3 117.7(2) . . ?
C5 C4 H4 121.2 . . ?
C4 C5 C6 121.3(2) . . ?
C4 C5 C8 128.9(2) . . ?
C6 C5 C8 109.75(19) . . ?
C1 C6 C7 130.0(2) . . ?
C5 C6 C1 121.39(19) . . ?
C5 C6 C7 108.56(18) . . ?
O1 C7 N1 126.5(2) . . ?
O1 C7 C6 127.0(2) . . ?
N1 C7 C6 106.44(18) . . ?
N1 C8 C5 100.91(17) . . ?
N1 C8 C10 110.47(17) . . ?
N1 C8 C11 110.58(16) . . ?
C5 C8 C10 111.07(17) . . ?
C5 C8 C11 111.06(18) . . ?
C11 C8 C10 112.21(18) . . ?
N1 C9 H9A 109.5 . . ?
N1 C9 H9B 109.5 . . ?
N1 C9 H9C 109.5 . . ?
H9A C9 H9B 109.5 . . ?
H9A C9 H9C 109.5 . . ?
H9B C9 H9C 109.5 . . ?
O2 C10 C8 111.57(18) . . ?
O2 C10 H10A 109.3 . . ?
O2 C10 H10B 109.3 . . ?
C8 C10 H10A 109.3 . . ?
C8 C10 H10B 109.3 . . ?
H10A C10 H10B 108.0 . . ?
C12 C11 C8 119.2(2) . . ?
C16 C11 C8 122.1(2) . . ?
C16 C11 C12 118.6(2) . . ?
C11 C12 H12 119.6 . . ?
C13 C12 C11 120.8(2) . . ?
C13 C12 H12 119.6 . . ?
C12 C13 H13 120.0 . . ?
C12 C13 C14 120.1(3) . . ?
C14 C13 H13 120.0 . . ?
C13 C14 H14 120.3 . . ?
C15 C14 C13 119.3(2) . . ?
C15 C14 H14 120.3 . . ?
C14 C15 H15 119.5 . . ?
C14 C15 C16 121.1(3) . . ?
C16 C15 H15 119.5 . . ?
C11 C16 C15 120.1(3) . . ?
C11 C16 H16 120.0 . . ?
C15 C16 H16 120.0 . . ?

loop_
_geom_bond_atom_site_label_1
_geom_bond_atom_site_label_2
_geom_bond_distance
_geom_bond_site_symmetry_2
_geom_bond_publ_flag
O1 C7 1.236(3) . ?
O2 H2 0.8400 . ?
O2 C10 1.415(3) . ?
N1 C7 1.350(3) . ?
N1 C8 1.475(3) . ?
N1 C9 1.451(3) . ?
C1 H1 0.9500 . ?
C1 C2 1.394(3) . ?
C1 C6 1.389(3) . ?
C2 H2A 0.9500 . ?
C2 C3 1.391(4) . ?
C3 H3 0.9500 . ?
C3 C4 1.395(3) . ?
C4 H4 0.9500 . ?
C4 C5 1.380(3) . ?
C5 C6 1.386(3) . ?
C5 C8 1.520(3) . ?
C6 C7 1.486(3) . ?
C8 C10 1.540(3) . ?
C8 C11 1.538(3) . ?
C9 H9A 0.9800 . ?
C9 H9B 0.9800 . ?
C9 H9C 0.9800 . ?
C10 H10A 0.9900 . ?
C10 H10B 0.9900 . ?
C11 C12 1.399(3) . ?
C11 C16 1.393(3) . ?
C12 H12 0.9500 . ?
C12 C13 1.387(4) . ?
C13 H13 0.9500 . ?
C13 C14 1.398(4) . ?
C14 H14 0.9500 . ?
C14 C15 1.370(4) . ?
C15 H15 0.9500 . ?
C15 C16 1.398(4) . ?
C16 H16 0.9500 . ?

loop_
_geom_torsion_atom_site_label_1
_geom_torsion_atom_site_label_2
_geom_torsion_atom_site_label_3
_geom_torsion_atom_site_label_4
_geom_torsion
_geom_torsion_site_symmetry_1
_geom_torsion_site_symmetry_2
_geom_torsion_site_symmetry_3
_geom_torsion_site_symmetry_4
_geom_torsion_publ_flag
N1 C8 C10 O2 53.7(2) . . . . ?
N1 C8 C11 C12 -39.1(3) . . . . ?
N1 C8 C11 C16 143.0(2) . . . . ?
C1 C2 C3 C4 -0.5(4) . . . . ?
C1 C6 C7 O1 -0.1(4) . . . . ?
C1 C6 C7 N1 -179.3(2) . . . . ?
C2 C1 C6 C5 -0.3(3) . . . . ?
C2 C1 C6 C7 178.1(2) . . . . ?
C2 C3 C4 C5 0.1(3) . . . . ?
C3 C4 C5 C6 0.3(3) . . . . ?
C3 C4 C5 C8 179.3(2) . . . . ?
C4 C5 C6 C1 -0.2(3) . . . . ?
C4 C5 C6 C7 -178.9(2) . . . . ?
C4 C5 C8 N1 178.6(2) . . . . ?
C4 C5 C8 C10 -64.3(3) . . . . ?
C4 C5 C8 C11 61.4(3) . . . . ?
C5 C6 C7 O1 178.4(2) . . . . ?
C5 C6 C7 N1 -0.7(2) . . . . ?
C5 C8 C10 O2 -57.4(2) . . . . ?
C5 C8 C11 C12 72.1(2) . . . . ?
C5 C8 C11 C16 -105.9(2) . . . . ?
C6 C1 C2 C3 0.6(3) . . . . ?
C6 C5 C8 N1 -2.3(2) . . . . ?
C6 C5 C8 C10 114.8(2) . . . . ?
C6 C5 C8 C11 -119.6(2) . . . . ?
C7 N1 C8 C5 1.9(2) . . . . ?
C7 N1 C8 C10 -115.6(2) . . . . ?
C7 N1 C8 C11 119.5(2) . . . . ?
C8 N1 C7 O1 180.0(2) . . . . ?
C8 N1 C7 C6 -0.9(2) . . . . ?
C8 C5 C6 C1 -179.33(19) . . . . ?
C8 C5 C6 C7 2.0(2) . . . . ?
C8 C11 C12 C13 -178.0(2) . . . . ?
C8 C11 C16 C15 178.3(2) . . . . ?
C9 N1 C7 O1 -1.1(4) . . . . ?
C9 N1 C7 C6 178.08(19) . . . . ?
C9 N1 C8 C5 -177.03(19) . . . . ?
C9 N1 C8 C10 65.4(2) . . . . ?
C9 N1 C8 C11 -59.4(3) . . . . ?
C10 C8 C11 C12 -162.9(2) . . . . ?
C10 C8 C11 C16 19.1(3) . . . . ?
C11 C8 C10 O2 177.61(18) . . . . ?
C11 C12 C13 C14 -0.3(4) . . . . ?
C12 C11 C16 C15 0.3(3) . . . . ?
C12 C13 C14 C15 0.0(4) . . . . ?
C13 C14 C15 C16 0.4(4) . . . . ?
C14 C15 C16 C11 -0.6(4) . . . . ?
C16 C11 C12 C13 0.1(3) . . . . ?
